data_4325643
loop_
_publ_author_name
'Galina V. Romanenko'
'Ksenia Yu. Maryunina'
'Artem S. Bogomyakov'
'Renad Z. Sagdeev'
'Victor I. Ovcharenko'

_publ_section_title
;
 Relationship between the Thermally Induced Reorientations of Aromatic
 Solvate Molecules in Cu(hfac)2- Nitroxide Breathing Crystals and the
 Character of the Magnetic Anomaly
;
_journal_name_full 'Inorganic Chemistry'
_journal_page_first 6597
_journal_page_last 6609
_journal_paper_doi 10.1021/ic200444e
_journal_volume 50
_journal_year 2011
_chemical_formula_sum 'C29 H32 Cu F12 N4 O6'
_chemical_formula_weight 824.13
_chemical_name_systematic
; 
 ? 
;
_space_group_IT_number 2
_symmetry_cell_setting triclinic
_symmetry_space_group_name_Hall '-P 1'
_symmetry_space_group_name_H-M 'P -1'
_atom_sites_solution_hydrogens geom
_atom_sites_solution_primary direct
_atom_sites_solution_secondary difmap
_audit_creation_method SHELXL-97
_cell_angle_alpha 74.864(2)
_cell_angle_beta 83.842(2)
_cell_angle_gamma 66.662(2)
_cell_formula_units_Z 2
_cell_length_a 10.7206(4)
_cell_length_b 13.3783(5)
_cell_length_c 13.6296(6)
_cell_measurement_reflns_used 4579
_cell_measurement_temperature 100(1)
_cell_measurement_theta_max 26.16
_cell_measurement_theta_min 2.36
_cell_volume 1732.59(12)
_computing_cell_refinement 'Bruker SAINT'
_computing_data_collection 'Bruker APEX2'
_computing_data_reduction 'Bruker SAINT'
_computing_molecular_graphics 'Bruker SHELXTL'
_computing_publication_material 'Bruker SHELXTL'
_computing_structure_refinement 'SHELXL-97 (Sheldrick, 1997)'
_computing_structure_solution 'SHELXS-97 (Sheldrick, 1990)'
_diffrn_ambient_temperature 100(1)
_diffrn_measured_fraction_theta_full 0.952
_diffrn_measured_fraction_theta_max 0.952
_diffrn_measurement_device_type 'Bruker APEX-II CCD'
_diffrn_measurement_method '\f and \w scans'
_diffrn_radiation_monochromator graphite
_diffrn_radiation_source 'fine-focus sealed tube'
_diffrn_radiation_type MoK\a
_diffrn_radiation_wavelength 0.71073
_diffrn_reflns_av_R_equivalents 0.0441
_diffrn_reflns_av_sigmaI/netI 0.0898
_diffrn_reflns_limit_h_max 13
_diffrn_reflns_limit_h_min -14
_diffrn_reflns_limit_k_max 17
_diffrn_reflns_limit_k_min -17
_diffrn_reflns_limit_l_max 18
_diffrn_reflns_limit_l_min -18
_diffrn_reflns_number 16640
_diffrn_reflns_theta_full 28.30
_diffrn_reflns_theta_max 28.30
_diffrn_reflns_theta_min 1.71
_diffrn_standards_number 0
_exptl_absorpt_coefficient_mu 0.742
_exptl_absorpt_correction_T_max 0.8969
_exptl_absorpt_correction_T_min 0.7314
_exptl_absorpt_correction_type multi-scan
_exptl_crystal_colour black
_exptl_crystal_density_diffrn 1.580
_exptl_crystal_description bulk
_exptl_crystal_F_000 838
_exptl_crystal_size_max 0.45
_exptl_crystal_size_mid 0.30
_exptl_crystal_size_min 0.15
_refine_diff_density_max 0.904
_refine_diff_density_min -0.770
_refine_diff_density_rms 0.077
_refine_ls_extinction_coef 0.0009(5)
_refine_ls_extinction_expression Fc^*^=kFc[1+0.001xFc^2^\l^3^/sin(2\q)]^-1/4^
_refine_ls_extinction_method SHELXL
_refine_ls_goodness_of_fit_ref 0.950
_refine_ls_hydrogen_treatment constr
_refine_ls_matrix_type full
_refine_ls_number_parameters 473
_refine_ls_number_reflns 8198
_refine_ls_number_restraints 0
_refine_ls_restrained_S_all 0.950
_refine_ls_R_factor_all 0.0861
_refine_ls_R_factor_gt 0.0459
_refine_ls_shift/su_max 0.000
_refine_ls_shift/su_mean 0.000
_refine_ls_structure_factor_coef Fsqd
_refine_ls_weighting_details 'calc w=1/[\s^2^(Fo^2^)+(0.0514P)^2^+0.0000P] where P=(Fo^2^+2Fc^2^)/3'
_refine_ls_weighting_scheme calc
_refine_ls_wR_factor_gt 0.1043
_refine_ls_wR_factor_ref 0.1167
_reflns_number_gt 5015
_reflns_number_total 8198
_reflns_threshold_expression >2sigma(I)
_cod_data_source_file ic200444e_si_002_48.cif
_cod_data_source_block etet100
_cod_database_code 4325643

loop_
_symmetry_equiv_pos_as_xyz
'x, y, z'
'-x, -y, -z'

loop_
_atom_site_label
_atom_site_type_symbol
_atom_site_fract_x
_atom_site_fract_y
_atom_site_fract_z
_atom_site_U_iso_or_equiv
_atom_site_adp_type
_atom_site_occupancy
_atom_site_symmetry_multiplicity
_atom_site_calc_flag
_atom_site_refinement_flags
Cu1 Cu 0.0000 0.5000 0.5000 0.01704(13) Uani 1 2 d S
O1 O 0.1199(2) 0.53196(16) 0.36775(16) 0.0312(5) Uani 1 1 d .
C1 C 0.3051(4) 0.5067(3) 0.2574(2) 0.0349(8) Uani 1 1 d .
F1 F 0.2611(3) 0.61334(18) 0.20906(17) 0.0857(9) Uani 1 1 d .
F2 F 0.2653(3) 0.4572(2) 0.20323(16) 0.0783(8) Uani 1 1 d .
F3 F 0.4380(2) 0.4675(2) 0.25311(14) 0.0657(7) Uani 1 1 d .
C2 C 0.2466(3) 0.4921(2) 0.3649(2) 0.0252(7) Uani 1 1 d .
C3 C 0.3369(3) 0.4372(2) 0.4465(2) 0.0257(7) Uani 1 1 d .
H3A H 0.4297 0.4115 0.4330 0.031 Uiso 1 1 calc R
C4 C 0.2936(3) 0.4195(2) 0.5468(2) 0.0228(7) Uani 1 1 d .
C5 C 0.4004(3) 0.3537(3) 0.6291(2) 0.0322(8) Uani 1 1 d .
F4 F 0.52730(18) 0.31937(18) 0.59647(14) 0.0550(6) Uani 1 1 d .
F5 F 0.3903(2) 0.41300(15) 0.69684(14) 0.0522(6) Uani 1 1 d .
F6 F 0.3802(2) 0.26199(15) 0.68196(15) 0.0505(5) Uani 1 1 d .
O2 O 0.1744(2) 0.45132(16) 0.58134(15) 0.0278(5) Uani 1 1 d .
Cu2 Cu 0.0000 0.0000 1.0000 0.01973(14) Uani 1 2 d S
O3 O -0.15844(19) -0.00034(15) 0.94472(13) 0.0201(4) Uani 1 1 d .
C6 C -0.3730(3) 0.0597(3) 0.8766(2) 0.0283(7) Uani 1 1 d .
F7 F -0.33121(19) 0.05518(17) 0.78219(13) 0.0461(5) Uani 1 1 d .
F8 F -0.49760(18) 0.13820(16) 0.87243(14) 0.0450(5) Uani 1 1 d .
F9 F -0.38288(19) -0.03807(16) 0.92274(14) 0.0436(5) Uani 1 1 d .
C7 C -0.2721(3) 0.0806(2) 0.93239(19) 0.0207(6) Uani 1 1 d .
C8 C -0.3125(3) 0.1806(2) 0.9615(2) 0.0235(7) Uani 1 1 d .
H8A H -0.3982 0.2356 0.9432 0.028 Uiso 1 1 calc R
C9 C -0.2270(3) 0.2004(2) 1.0175(2) 0.0218(6) Uani 1 1 d .
C10 C -0.2835(3) 0.3094(3) 1.0538(2) 0.0357(8) Uani 1 1 d .
F10 F -0.3180(2) 0.28889(17) 1.15081(14) 0.0666(7) Uani 1 1 d .
F11 F -0.3925(2) 0.38634(15) 1.00429(14) 0.0543(6) Uani 1 1 d .
F12 F -0.1936(2) 0.35541(18) 1.0441(2) 0.0793(8) Uani 1 1 d .
O4 O -0.10806(19) 0.13835(15) 1.04633(13) 0.0209(4) Uani 1 1 d .
O01 O 0.08091(18) 0.33961(15) 0.48975(13) 0.0203(4) Uani 1 1 d .
N1 N 0.0087(2) 0.28326(18) 0.48034(16) 0.0178(5) Uani 1 1 d .
C01 C -0.0034(3) 0.2598(2) 0.38028(19) 0.0194(6) Uani 1 1 d .
C02 C 0.1331(3) 0.1686(2) 0.3646(2) 0.0273(7) Uani 1 1 d .
H02A H 0.2012 0.2003 0.3482 0.041 Uiso 1 1 calc R
H02B H 0.1259 0.1382 0.3100 0.041 Uiso 1 1 calc R
H02C H 0.1582 0.1101 0.4258 0.041 Uiso 1 1 calc R
C03 C -0.0322(3) 0.3637(2) 0.2938(2) 0.0251(7) Uani 1 1 d .
H03A H 0.0458 0.3836 0.2824 0.038 Uiso 1 1 calc R
H03B H -0.1090 0.4244 0.3111 0.038 Uiso 1 1 calc R
H03C H -0.0516 0.3487 0.2332 0.038 Uiso 1 1 calc R
C04 C -0.1217(3) 0.2176(2) 0.40694(19) 0.0187(6) Uani 1 1 d .
C05 C -0.1126(3) 0.1255(2) 0.3579(2) 0.0258(7) Uani 1 1 d .
H05A H -0.1891 0.1046 0.3787 0.039 Uiso 1 1 calc R
H05B H -0.0302 0.0615 0.3787 0.039 Uiso 1 1 calc R
H05C H -0.1128 0.1519 0.2853 0.039 Uiso 1 1 calc R
C06 C -0.2624(3) 0.3117(2) 0.3915(2) 0.0234(7) Uani 1 1 d .
H06A H -0.3305 0.2802 0.4094 0.035 Uiso 1 1 calc R
H06B H -0.2730 0.3524 0.3215 0.035 Uiso 1 1 calc R
H06C H -0.2723 0.3616 0.4338 0.035 Uiso 1 1 calc R
N2 N -0.1031(2) 0.17287(18) 0.51984(16) 0.0189(5) Uani 1 1 d .
O02 O -0.16165(19) 0.10989(15) 0.57235(14) 0.0241(5) Uani 1 1 d .
C07 C -0.0322(3) 0.2188(2) 0.5588(2) 0.0179(6) Uani 1 1 d .
C08 C -0.0026(3) 0.1968(2) 0.6640(2) 0.0177(6) Uani 1 1 d .
C09 C -0.0372(3) 0.1255(2) 0.7478(2) 0.0203(6) Uani 1 1 d .
H09A H -0.0876 0.0839 0.7437 0.024 Uiso 1 1 calc R
N3 N 0.0114(2) 0.12522(18) 0.83381(16) 0.0194(5) Uani 1 1 d .
N4 N 0.0763(2) 0.19793(18) 0.80522(16) 0.0192(5) Uani 1 1 d .
C041 C 0.1414(3) 0.2210(2) 0.8817(2) 0.0240(7) Uani 1 1 d .
H04A H 0.2391 0.1821 0.8779 0.029 Uiso 1 1 calc R
H04B H 0.1117 0.1920 0.9489 0.029 Uiso 1 1 calc R
C042 C 0.1085(4) 0.3434(3) 0.8669(3) 0.0476(10) Uani 1 1 d .
H04C H 0.0130 0.3810 0.8816 0.057 Uiso 1 1 calc R
H04D H 0.1251 0.3752 0.7967 0.057 Uiso 1 1 calc R
C043 C 0.2002(5) 0.3639(3) 0.9408(3) 0.0721(14) Uani 1 1 d .
H04E H 0.2953 0.3169 0.9351 0.087 Uiso 1 1 calc R
H04F H 0.1907 0.4417 0.9226 0.087 Uiso 1 1 calc R
C044 C 0.1521(5) 0.3357(4) 1.0416(4) 0.0905(16) Uani 1 1 d .
H04G H 0.2047 0.3456 1.0883 0.136 Uiso 1 1 calc R
H04H H 0.1609 0.2589 1.0581 0.136 Uiso 1 1 calc R
H04I H 0.0584 0.3835 1.0463 0.136 Uiso 1 1 calc R
C010 C 0.0716(3) 0.2404(2) 0.70558(19) 0.0202(6) Uani 1 1 d .
H01A H 0.1108 0.2902 0.6700 0.024 Uiso 1 1 calc R
C1S C 0.3670(3) -0.0265(3) 0.7680(2) 0.0350(8) Uani 1 1 d .
H1SA H 0.3671 -0.0612 0.8392 0.053 Uiso 1 1 calc R
H1SB H 0.2850 -0.0170 0.7378 0.053 Uiso 1 1 calc R
H1SC H 0.3721 0.0453 0.7593 0.053 Uiso 1 1 calc R
C2S C 0.4894(3) -0.1008(3) 0.7167(2) 0.0343(8) Uani 1 1 d .
H2SA H 0.5719 -0.1122 0.7490 0.041 Uiso 1 1 calc R
H2SB H 0.4842 -0.1735 0.7261 0.041 Uiso 1 1 calc R
C3S C 0.4962(3) -0.0502(2) 0.6046(2) 0.0250(7) Uani 1 1 d .
C4S C 0.4676(3) -0.0921(3) 0.5315(2) 0.0304(7) Uani 1 1 d .
H4SA H 0.4459 -0.1553 0.5519 0.037 Uiso 1 1 calc R
C5S C 0.4699(3) -0.0439(3) 0.4298(2) 0.0319(8) Uani 1 1 d .
H5SA H 0.4487 -0.0743 0.3829 0.038 Uiso 1 1 calc R

loop_
_atom_site_aniso_label
_atom_site_aniso_U_11
_atom_site_aniso_U_22
_atom_site_aniso_U_33
_atom_site_aniso_U_23
_atom_site_aniso_U_13
_atom_site_aniso_U_12
Cu1 0.0154(3) 0.0187(3) 0.0174(3) -0.00224(19) 0.0001(2) -0.0083(2)
O1 0.0196(12) 0.0208(11) 0.0499(14) -0.0038(10) -0.0062(10) -0.0058(9)
C1 0.033(2) 0.036(2) 0.0372(19) -0.0032(16) -0.0049(16) -0.0176(17)
F1 0.113(2) 0.0462(15) 0.0606(16) 0.0153(12) 0.0200(14) -0.0151(14)
F2 0.098(2) 0.129(2) 0.0522(14) -0.0453(15) 0.0150(13) -0.0780(18)
F3 0.0321(13) 0.124(2) 0.0301(11) -0.0082(12) 0.0042(9) -0.0265(13)
C2 0.0237(18) 0.0175(15) 0.0375(18) -0.0056(13) -0.0015(14) -0.0113(14)
C3 0.0137(16) 0.0266(17) 0.0331(17) -0.0053(13) 0.0026(13) -0.0057(13)
C4 0.0197(17) 0.0187(15) 0.0341(17) -0.0095(13) 0.0011(14) -0.0096(13)
C5 0.034(2) 0.035(2) 0.0286(18) -0.0078(15) 0.0077(15) -0.0168(16)
F4 0.0239(11) 0.0894(17) 0.0343(11) -0.0034(11) -0.0014(9) -0.0105(11)
F5 0.0742(16) 0.0443(12) 0.0404(12) -0.0147(10) -0.0160(11) -0.0182(11)
F6 0.0591(14) 0.0345(12) 0.0519(13) 0.0040(9) -0.0043(10) -0.0198(10)
O2 0.0252(12) 0.0276(12) 0.0351(12) -0.0141(10) 0.0122(10) -0.0138(10)
Cu2 0.0171(3) 0.0222(3) 0.0206(3) -0.0051(2) -0.0017(2) -0.0079(2)
O3 0.0188(11) 0.0239(11) 0.0190(10) -0.0031(8) -0.0026(8) -0.0101(9)
C6 0.0218(18) 0.040(2) 0.0243(17) -0.0063(14) -0.0015(13) -0.0131(15)
F7 0.0418(12) 0.0888(16) 0.0229(10) -0.0195(10) 0.0013(9) -0.0374(11)
F8 0.0199(10) 0.0562(13) 0.0555(13) -0.0158(10) -0.0125(9) -0.0064(9)
F9 0.0422(12) 0.0510(12) 0.0474(12) -0.0011(10) -0.0118(9) -0.0319(10)
C7 0.0198(17) 0.0296(17) 0.0127(14) 0.0000(12) 0.0006(12) -0.0130(14)
C8 0.0158(16) 0.0261(17) 0.0225(15) -0.0019(12) -0.0002(12) -0.0041(13)
C9 0.0233(17) 0.0203(16) 0.0176(14) -0.0021(12) 0.0005(12) -0.0055(13)
C10 0.032(2) 0.034(2) 0.0345(19) -0.0135(15) -0.0055(16) -0.0009(16)
F10 0.0967(18) 0.0488(13) 0.0295(11) -0.0191(10) 0.0004(11) 0.0037(12)
F11 0.0588(14) 0.0337(11) 0.0495(13) -0.0165(10) -0.0212(11) 0.0132(10)
F12 0.0496(15) 0.0472(14) 0.160(3) -0.0577(15) 0.0046(15) -0.0187(12)
O4 0.0200(11) 0.0217(11) 0.0205(10) -0.0056(8) -0.0007(8) -0.0068(9)
O01 0.0176(11) 0.0216(11) 0.0242(10) -0.0032(8) -0.0008(8) -0.0114(9)
N1 0.0177(13) 0.0208(13) 0.0168(12) -0.0042(9) 0.0003(10) -0.0096(11)
C01 0.0207(16) 0.0211(15) 0.0151(14) -0.0039(11) 0.0001(12) -0.0068(13)
C02 0.0244(17) 0.0302(17) 0.0273(16) -0.0091(13) 0.0052(13) -0.0105(14)
C03 0.0302(18) 0.0294(17) 0.0165(14) -0.0042(12) -0.0006(13) -0.0130(14)
C04 0.0243(16) 0.0193(15) 0.0141(14) -0.0025(11) -0.0011(12) -0.0107(13)
C05 0.0256(17) 0.0233(16) 0.0283(16) -0.0074(13) -0.0023(13) -0.0079(14)
C06 0.0191(16) 0.0225(16) 0.0273(16) -0.0055(12) -0.0022(13) -0.0065(13)
N2 0.0189(13) 0.0187(13) 0.0195(12) -0.0020(10) 0.0000(10) -0.0092(11)
O02 0.0242(12) 0.0269(11) 0.0260(11) -0.0026(9) 0.0003(9) -0.0171(9)
C07 0.0164(15) 0.0180(15) 0.0195(14) -0.0033(11) -0.0013(12) -0.0073(12)
C08 0.0183(15) 0.0170(14) 0.0179(14) -0.0022(11) 0.0002(11) -0.0082(12)
C09 0.0192(16) 0.0220(15) 0.0196(14) -0.0056(12) 0.0011(12) -0.0078(13)
N3 0.0227(14) 0.0195(13) 0.0193(12) -0.0037(10) 0.0005(10) -0.0121(11)
N4 0.0204(13) 0.0215(13) 0.0172(12) -0.0021(10) -0.0017(10) -0.0108(11)
C041 0.0271(17) 0.0281(17) 0.0221(15) -0.0045(13) -0.0043(13) -0.0161(14)
C042 0.068(3) 0.034(2) 0.046(2) -0.0124(17) -0.017(2) -0.0196(19)
C043 0.134(4) 0.043(3) 0.046(3) -0.014(2) 0.016(3) -0.043(3)
C044 0.122(5) 0.082(4) 0.089(4) -0.039(3) 0.019(3) -0.055(3)
C010 0.0233(16) 0.0202(15) 0.0172(14) 0.0003(11) 0.0000(12) -0.0114(13)
C1S 0.038(2) 0.040(2) 0.0279(17) -0.0090(15) 0.0082(15) -0.0184(17)
C2S 0.033(2) 0.039(2) 0.0281(18) -0.0075(15) 0.0028(15) -0.0114(16)
C3S 0.0214(17) 0.0299(17) 0.0233(16) -0.0089(13) 0.0029(13) -0.0086(14)
C4S 0.037(2) 0.0298(18) 0.0324(18) -0.0093(14) 0.0039(15) -0.0215(15)
C5S 0.039(2) 0.0364(19) 0.0269(17) -0.0124(14) -0.0001(15) -0.0185(16)

loop_
_atom_type_symbol
_atom_type_description
_atom_type_scat_dispersion_real
_atom_type_scat_dispersion_imag
_atom_type_scat_source
C C 0.0033 0.0016 'International Tables Vol C Tables 4.2.6.8 and 6.1.1.4'
H H 0.0000 0.0000 'International Tables Vol C Tables 4.2.6.8 and 6.1.1.4'
N N 0.0061 0.0033 'International Tables Vol C Tables 4.2.6.8 and 6.1.1.4'
O O 0.0106 0.0060 'International Tables Vol C Tables 4.2.6.8 and 6.1.1.4'
F F 0.0171 0.0103 'International Tables Vol C Tables 4.2.6.8 and 6.1.1.4'
Cu Cu 0.3201 1.2651 'International Tables Vol C Tables 4.2.6.8 and 6.1.1.4'

loop_
_geom_angle_atom_site_label_1
_geom_angle_atom_site_label_2
_geom_angle_atom_site_label_3
_geom_angle
_geom_angle_site_symmetry_1
_geom_angle_site_symmetry_3
O01 Cu1 O01 180.0 2_566 .
O01 Cu1 O2 82.66(7) 2_566 2_566
O01 Cu1 O2 97.34(7) . 2_566
O01 Cu1 O2 97.34(7) 2_566 .
O01 Cu1 O2 82.66(7) . .
O2 Cu1 O2 180.00(11) 2_566 .
O01 Cu1 O1 94.13(7) 2_566 .
O01 Cu1 O1 85.87(7) . .
O2 Cu1 O1 94.30(7) 2_566 .
O2 Cu1 O1 85.70(7) . .
O01 Cu1 O1 85.87(7) 2_566 2_566
O01 Cu1 O1 94.13(7) . 2_566
O2 Cu1 O1 85.70(7) 2_566 2_566
O2 Cu1 O1 94.30(7) . 2_566
O1 Cu1 O1 179.998(1) . 2_566
C2 O1 Cu1 124.65(19) . .
F2 C1 F3 107.0(3) . .
F2 C1 F1 105.7(3) . .
F3 C1 F1 107.1(3) . .
F2 C1 C2 111.2(3) . .
F3 C1 C2 114.5(3) . .
F1 C1 C2 110.9(3) . .
O1 C2 C3 128.0(3) . .
O1 C2 C1 113.6(3) . .
C3 C2 C1 118.3(3) . .
C4 C3 C2 122.6(3) . .
O2 C4 C3 128.7(3) . .
O2 C4 C5 113.1(3) . .
C3 C4 C5 118.2(3) . .
F4 C5 F5 107.8(3) . .
F4 C5 F6 106.6(3) . .
F5 C5 F6 105.5(2) . .
F4 C5 C4 115.3(3) . .
F5 C5 C4 111.1(3) . .
F6 C5 C4 110.1(3) . .
C4 O2 Cu1 125.71(19) . .
O3 Cu2 O3 179.999(1) . 2_557
O3 Cu2 O4 92.19(8) . .
O3 Cu2 O4 87.81(8) 2_557 .
O3 Cu2 O4 87.81(8) . 2_557
O3 Cu2 O4 92.19(8) 2_557 2_557
O4 Cu2 O4 180.00(7) . 2_557
O3 Cu2 N3 84.69(7) . .
O3 Cu2 N3 95.31(7) 2_557 .
O4 Cu2 N3 86.23(7) . .
O4 Cu2 N3 93.77(7) 2_557 .
O3 Cu2 N3 95.31(7) . 2_557
O3 Cu2 N3 84.69(7) 2_557 2_557
O4 Cu2 N3 93.77(7) . 2_557
O4 Cu2 N3 86.23(7) 2_557 2_557
N3 Cu2 N3 180.0 . 2_557
C7 O3 Cu2 124.54(18) . .
F7 C6 F8 107.9(2) . .
F7 C6 F9 107.5(3) . .
F8 C6 F9 107.0(2) . .
F7 C6 C7 110.3(2) . .
F8 C6 C7 113.3(3) . .
F9 C6 C7 110.7(2) . .
O3 C7 C8 128.6(3) . .
O3 C7 C6 112.2(3) . .
C8 C7 C6 119.2(3) . .
C7 C8 C9 121.2(3) . .
O4 C9 C8 128.5(3) . .
O4 C9 C10 113.6(3) . .
C8 C9 C10 117.9(3) . .
F12 C10 F11 106.5(3) . .
F12 C10 F10 107.8(3) . .
F11 C10 F10 106.7(3) . .
F12 C10 C9 111.8(3) . .
F11 C10 C9 113.7(3) . .
F10 C10 C9 110.0(3) . .
C9 O4 Cu2 123.25(18) . .
N1 O01 Cu1 123.74(15) . .
O01 N1 C07 124.0(2) . .
O01 N1 C01 121.8(2) . .
C07 N1 C01 112.2(2) . .
N1 C01 C03 111.6(2) . .
N1 C01 C02 105.3(2) . .
C03 C01 C02 110.7(2) . .
N1 C01 C04 99.5(2) . .
C03 C01 C04 115.0(2) . .
C02 C01 C04 113.8(2) . .
N2 C04 C05 110.0(2) . .
N2 C04 C06 106.1(2) . .
C05 C04 C06 110.7(2) . .
N2 C04 C01 100.2(2) . .
C05 C04 C01 115.2(2) . .
C06 C04 C01 113.7(2) . .
O02 N2 C07 125.1(2) . .
O02 N2 C04 122.4(2) . .
C07 N2 C04 112.0(2) . .
N1 C07 N2 107.4(2) . .
N1 C07 C08 127.0(2) . .
N2 C07 C08 125.5(2) . .
C010 C08 C09 104.3(2) . .
C010 C08 C07 126.8(2) . .
C09 C08 C07 128.9(3) . .
N3 C09 C08 111.2(2) . .
C09 N3 N4 104.8(2) . .
C09 N3 Cu2 124.32(18) . .
N4 N3 Cu2 130.54(16) . .
C010 N4 N3 112.1(2) . .
C010 N4 C041 127.5(2) . .
N3 N4 C041 120.4(2) . .
N4 C041 C042 112.3(2) . .
C041 C042 C043 110.7(3) . .
C044 C043 C042 106.6(4) . .
N4 C010 C08 107.4(2) . .
C3S C2S C1S 112.1(2) . .
C4S C3S C5S 116.8(3) . 2_656
C4S C3S C2S 122.4(3) . .
C5S C3S C2S 120.8(3) 2_656 .
C5S C4S C3S 122.2(3) . .
C4S C5S C3S 121.0(3) . 2_656

loop_
_geom_bond_atom_site_label_1
_geom_bond_atom_site_label_2
_geom_bond_distance
_geom_bond_site_symmetry_2
Cu1 O01 2.0080(18) 2_566
Cu1 O01 2.0080(18) .
Cu1 O2 2.062(2) 2_566
Cu1 O2 2.062(2) .
Cu1 O1 2.149(2) .
Cu1 O1 2.149(2) 2_566
O1 C2 1.247(3) .
C1 F2 1.309(4) .
C1 F3 1.310(4) .
C1 F1 1.318(3) .
C1 C2 1.526(4) .
C2 C3 1.399(4) .
C3 C4 1.385(4) .
C4 O2 1.258(3) .
C4 C5 1.519(4) .
C5 F4 1.320(3) .
C5 F5 1.336(3) .
C5 F6 1.336(3) .
Cu2 O3 1.9327(18) .
Cu2 O3 1.9327(18) 2_557
Cu2 O4 1.9801(18) .
Cu2 O4 1.9802(18) 2_557
Cu2 N3 2.464(2) .
Cu2 N3 2.464(2) 2_557
O3 C7 1.260(3) .
C6 F7 1.326(3) .
C6 F8 1.328(3) .
C6 F9 1.335(3) .
C6 C7 1.534(4) .
C7 C8 1.384(4) .
C8 C9 1.394(4) .
C9 O4 1.252(3) .
C9 C10 1.533(4) .
C10 F12 1.314(4) .
C10 F11 1.317(3) .
C10 F10 1.322(4) .
O01 N1 1.311(2) .
N1 C07 1.340(3) .
N1 C01 1.506(3) .
C01 C03 1.516(3) .
C01 C02 1.527(4) .
C01 C04 1.555(4) .
C04 N2 1.502(3) .
C04 C05 1.516(4) .
C04 C06 1.526(4) .
N2 O02 1.274(3) .
N2 C07 1.365(3) .
C07 C08 1.431(4) .
C08 C010 1.390(4) .
C08 C09 1.404(3) .
C09 N3 1.331(3) .
N3 N4 1.365(3) .
N4 C010 1.326(3) .
N4 C041 1.471(3) .
C041 C042 1.494(4) .
C042 C043 1.621(5) .
C043 C044 1.424(5) .
C1S C2S 1.526(4) .
C2S C3S 1.509(4) .
C3S C4S 1.376(4) .
C3S C5S 1.397(4) 2_656
C4S C5S 1.370(4) .
C5S C3S 1.397(4) 2_656
